data_9006366
loop_
_publ_author_name
'Stahl, K.'
'Artioli, G.'
'Hanson, J. C.'

_publ_section_title
;
 The dehydration process in the zeolite laumontite:
 a real-time synchrotron X-ray powder diffraction study
 Sample: T = 425 K
;
_journal_name_full 'Physics and Chemistry of Minerals'
_journal_page_first 328
_journal_page_last 336
_journal_volume 23
_journal_year 1996
_chemical_formula_sum 'Al2 Ca H6.1 O16.1 Si4'
_chemical_name_mineral Laumontite
_space_group_IT_number 12
_symmetry_space_group_name_Hall '-C 2y'
_symmetry_space_group_name_H-M 'C 1 2/m 1'
_cell_angle_alpha 90
_cell_angle_beta 111.785
_cell_angle_gamma 90
_cell_formula_units_Z 4
_cell_length_a 14.6967
_cell_length_b 13.0756
_cell_length_c 7.4700
_cell_volume 1332.977
_database_code_amcsd 0007948
_diffrn_ambient_temperature 425
_exptl_crystal_density_diffrn 2.343
_cod_original_formula_sum 'Si4 Al2 O16.1 Ca H6.1'
_cod_database_code 9006366

loop_
_space_group_symop_operation_xyz
x,y,z
1/2+x,1/2+y,z
x,-y,z
1/2+x,1/2-y,z
-x,y,-z
1/2-x,1/2+y,-z
-x,-y,-z
1/2-x,1/2-y,-z

loop_
_atom_site_label
_atom_site_fract_x
_atom_site_fract_y
_atom_site_fract_z
_atom_site_occupancy
_atom_site_U_iso_or_equiv
_atom_site_type_symbol
_atom_site_attached_hydrogens
Si1 0.23790 0.38190 0.15900 1.00000 0.02026 Si 0
Si2 0.07750 0.38450 0.32060 1.00000 0.02026 Si 0
Al 0.13080 0.30900 0.73350 1.00000 0.02026 Al 0
O1 0.25490 0.50000 0.21450 1.00000 0.01900 O 0
O2 0.21650 0.37420 0.92760 1.00000 0.01900 O 0
O3 0.14820 0.38110 0.55300 1.00000 0.01900 O 0
O4 0.14390 0.34460 0.19980 1.00000 0.01900 O 0
O5 0.33240 0.31760 0.27000 1.00000 0.01900 O 0
O6 0.04290 0.50000 0.25620 1.00000 0.01900 O 0
O7 0.00790 0.31230 0.72350 1.00000 0.01900 O 0
Ca 0.27200 0.50000 0.74910 1.00000 0.03166 Ca 0
OWat2 0.41820 0.47240 0.07800 0.93000 0.05066 O 0
OWat5 0.50000 0.34820 0.50000 0.26000 0.05066 O 0
OWat8 0.11330 0.11670 0.31150 0.99000 0.05066 O 0
H21 0.46640 0.41780 0.08360 0.61000 0.06333 H 0
H22 0.46540 0.42590 0.20850 0.33000 0.06333 H 0
H5 0.45290 0.37820 0.38720 0.13000 0.06333 H 0
H82 0.13350 0.15880 0.42180 0.99000 0.06333 H 0
H83 0.10010 0.17610 0.20010 0.99000 0.06333 H 0

loop_
_cod_changelog_entry_id
_cod_changelog_entry_author
_cod_changelog_entry_date
_cod_changelog_entry_text
1
;cod-tools version 3.8.0
Id: cif_guess_AMCSD_atom_types 9581 2023-05-17 12:35:41Z saulius
;
2023-05-18T08:41:51+03:00
;Derived atom types and hydrogen counts
from atom names that follow the AMCSD naming convention
(Wat == water, O-H == hydroxyl).
;

loop_
_cod_related_entry_id
_cod_related_entry_database
_cod_related_entry_code
1 AMCSD 0007948
